data_7131703
loop_
_publ_author_name
'Bamberg, Marcel'
'Gasevic, Thomas'
'Bolte, Michael'
'Virovets, Alexander'
'Lerner, Hans-Wolfram'
'Grimme, Stefan'
'Bursch, Markus'
'Wagner, Matthias'

_publ_section_title
;
 Brominated [20]silafulleranes: pushing the limits of steric loading.
;
_journal_issue 48
_journal_name_full 'Chemical communications (Cambridge, England)'
_journal_page_first 7459
_journal_page_last 7462
_journal_paper_doi 10.1039/d3cc02142d
_journal_volume 59
_journal_year 2023
_chemical_formula_moiety 'Br44 Si32, C16 H36 N, Cl [+ solvent]'
_chemical_formula_sum 'C16 H36 Br44 Cl N Si32'
_chemical_formula_weight 4692.83
_chemical_properties_physical Air-sensitive,Moisture-sensitive
_space_group_crystal_system monoclinic
_space_group_IT_number 15
_space_group_name_Hall '-C 2yc'
_space_group_name_H-M_alt 'C 1 2/c 1'
_atom_sites_solution_hydrogens geom
_atom_sites_solution_primary dual
_audit_creation_method SHELXL-2018/3
_audit_update_record
;
2023-05-02 deposited with the CCDC.	2023-05-22 downloaded from the CCDC.
;
_cell_angle_alpha 90
_cell_angle_beta 91.721(2)
_cell_angle_gamma 90
_cell_formula_units_Z 4
_cell_length_a 15.2828(3)
_cell_length_b 26.6284(6)
_cell_length_c 29.0070(11)
_cell_measurement_reflns_used 13226
_cell_measurement_temperature 100(2)
_cell_measurement_theta_max 23.8350
_cell_measurement_theta_min 2.1070
_cell_volume 11799.3(6)
_computing_cell_refinement 'CrysAlisPro 1.171.42.43a (Rigaku OD, 2022)'
_computing_data_collection 'P24 beamline local software'
_computing_data_reduction 'CrysAlisPro 1.171.42.43a (Rigaku OD, 2022)'
_computing_publication_material 'IUCr PublCIF online service'
_computing_structure_refinement 'SHELXL-2018/3 (Sheldrick, 2018)'
_computing_structure_solution 'SHELXT (G. M. Sheldrick, 2015)'
_diffrn_ambient_temperature 100(2)
_diffrn_detector 'photon-counting detector'
_diffrn_detector_area_resol_mean 5.8140
_diffrn_measured_fraction_theta_full 0.983
_diffrn_measured_fraction_theta_max 0.802
_diffrn_measurement_device 'DESY PETRA III P24 beamline, Huber diffractometer, Pilatus3 CdTe 1M'
_diffrn_measurement_method '\f scans'
_diffrn_radiation_probe x-ray
_diffrn_radiation_type synchrotron
_diffrn_radiation_wavelength 0.56002
_diffrn_reflns_av_R_equivalents 0.0526
_diffrn_reflns_av_unetI/netI 0.0304
_diffrn_reflns_Laue_measured_fraction_full 0.983
_diffrn_reflns_Laue_measured_fraction_max 0.802
_diffrn_reflns_limit_h_max 21
_diffrn_reflns_limit_h_min -22
_diffrn_reflns_limit_k_max 36
_diffrn_reflns_limit_k_min -38
_diffrn_reflns_limit_l_max 35
_diffrn_reflns_limit_l_min -39
_diffrn_reflns_number 63706
_diffrn_reflns_point_group_measured_fraction_full 0.983
_diffrn_reflns_point_group_measured_fraction_max 0.802
_diffrn_reflns_theta_full 19.634
_diffrn_reflns_theta_max 24.145
_diffrn_reflns_theta_min 2.052
_diffrn_source synchrotron
_exptl_absorpt_coefficient_mu 8.148
_exptl_absorpt_correction_T_max 1.00000
_exptl_absorpt_correction_T_min 0.68302
_exptl_absorpt_correction_type multi-scan
_exptl_absorpt_process_details
;
CrysAlisPro 1.171.42.43a (Rigaku Oxford Diffraction, 2022)
Empirical absorption correction using spherical harmonics,
implemented in SCALE3 ABSPACK scaling algorithm.
;
_exptl_crystal_colour colourless
_exptl_crystal_density_diffrn 2.642
_exptl_crystal_description 'elongated prism'
_exptl_crystal_F_000 8576
_exptl_crystal_size_max 0.200
_exptl_crystal_size_mid 0.040
_exptl_crystal_size_min 0.020
_refine_diff_density_max 1.980
_refine_diff_density_min -1.649
_refine_diff_density_rms 0.181
_refine_ls_extinction_method none
_refine_ls_goodness_of_fit_ref 1.094
_refine_ls_hydrogen_treatment constr
_refine_ls_matrix_type full
_refine_ls_number_parameters 445
_refine_ls_number_reflns 15465
_refine_ls_number_restraints 30
_refine_ls_restrained_S_all 1.095
_refine_ls_R_factor_all 0.0688
_refine_ls_R_factor_gt 0.0576
_refine_ls_shift/su_max 0.001
_refine_ls_shift/su_mean 0.000
_refine_ls_structure_factor_coef Fsqd
_refine_ls_weighting_details 'w=1/[\s^2^(Fo^2^)+(0.0854P)^2^+63.4770P] where P=(Fo^2^+2Fc^2^)/3'
_refine_ls_weighting_scheme calc
_refine_ls_wR_factor_gt 0.1582
_refine_ls_wR_factor_ref 0.1642
_reflns_Friedel_coverage 0.000
_reflns_number_gt 11809
_reflns_number_total 15465
_reflns_threshold_expression 'I > 2\s(I)'
_cod_data_source_file d3cc02142d2.cif
_cod_data_source_block mb763-2
_cod_depositor_comments 'Adding full bibliography for 7131702--7131703.cif.'
_cod_original_cell_volume 11799.2(6)
_cod_original_sg_symbol_H-M 'C 2/c'
_cod_database_code 7131703
_shelx_shelxl_version_number 2018/3
_shelx_space_group_comment
;
The symmetry employed for this shelxl refinement is uniquely defined
by the following loop, which should always be used as a source of
symmetry information in preference to the above space-group names.
They are only intended as comments.
;
_shelx_estimated_absorpt_t_min 0.293
_shelx_estimated_absorpt_t_max 0.854
_platon_squeeze_void_probe_radius 1.20

loop_
_space_group_symop_operation_xyz
'x, y, z'
'-x, y, -z+1/2'
'x+1/2, y+1/2, z'
'-x+1/2, y+1/2, -z+1/2'
'-x, -y, -z'
'x, -y, z-1/2'
'-x+1/2, -y+1/2, -z'
'x+1/2, -y+1/2, z-1/2'

loop_
_atom_site_label
_atom_site_type_symbol
_atom_site_fract_x
_atom_site_fract_y
_atom_site_fract_z
_atom_site_U_iso_or_equiv
_atom_site_adp_type
_atom_site_occupancy
_atom_site_site_symmetry_order
_atom_site_calc_flag
_atom_site_refinement_flags_posn
_atom_site_refinement_flags_adp
_atom_site_refinement_flags_occupancy
_atom_site_disorder_assembly
_atom_site_disorder_group
Br2 Br 0.24271(4) 0.38337(2) 0.41661(2) 0.05098(16) Uani 1 1 d . . . . .
Br5 Br 0.53568(5) 0.30555(3) 0.56114(3) 0.0681(2) Uani 1 1 d . . . . .
Br7 Br 0.82317(4) 0.42679(3) 0.45594(3) 0.06053(19) Uani 1 1 d . . . . .
Br9 Br 0.53741(5) 0.50595(3) 0.31100(3) 0.06102(18) Uani 1 1 d . . . . .
Br11 Br 0.39166(5) 0.29271(3) 0.36354(3) 0.0725(2) Uani 1 1 d . . . . .
Br12 Br 0.34213(4) 0.28074(3) 0.48255(3) 0.0647(2) Uani 1 1 d . . . . .
Br13 Br 0.55307(5) 0.24852(3) 0.44296(4) 0.0840(3) Uani 1 1 d . . . . .
Br21 Br 0.08350(4) 0.46264(2) 0.47404(3) 0.05314(16) Uani 1 1 d . . . . .
Br22 Br 0.13798(4) 0.34980(3) 0.53492(3) 0.05873(18) Uani 1 1 d . . . . .
Br23 Br 0.09801(4) 0.46087(3) 0.59694(3) 0.0658(2) Uani 1 1 d . . . . .
Br31 Br 0.26363(6) 0.40228(4) 0.67565(3) 0.0838(3) Uani 1 1 d . . . . .
Br32 Br 0.31734(5) 0.29532(3) 0.61074(3) 0.0686(2) Uani 1 1 d . . . . .
Br33 Br 0.48076(6) 0.35245(4) 0.68320(3) 0.0830(3) Uani 1 1 d . . . . .
Br41 Br 0.75571(5) 0.31156(3) 0.51401(4) 0.0829(3) Uani 1 1 d . . . . .
Br42 Br 0.73529(6) 0.32861(4) 0.63506(4) 0.0894(3) Uani 1 1 d . . . . .
Br43 Br 0.89458(4) 0.39696(3) 0.57685(3) 0.0707(2) Uani 1 1 d . . . . .
Br51 Br 0.72847(5) 0.31963(3) 0.38294(3) 0.0707(2) Uani 1 1 d . . . . .
Br52 Br 0.75654(5) 0.43809(3) 0.32832(3) 0.0691(2) Uani 1 1 d . . . . .
Br53 Br 0.56666(5) 0.36398(3) 0.30327(3) 0.0694(2) Uani 1 1 d . . . . .
Br61 Br 0.32658(6) 0.42596(4) 0.30119(3) 0.0740(2) Uani 1 1 d . . . . .
Br62 Br 0.30732(6) 0.55806(4) 0.29028(3) 0.0834(3) Uani 1 1 d . . . . .
Br63 Br 0.14470(4) 0.48988(3) 0.34848(3) 0.0679(2) Uani 1 1 d . . . . .
Cl1 Cl 0.500000 0.500000 0.500000 0.0404(4) Uani 1 2 d S . P . .
Si1 Si 0.47982(9) 0.38447(6) 0.45615(7) 0.0435(4) Uani 1 1 d . . . . .
Si2 Si 0.34720(9) 0.43036(6) 0.45076(6) 0.0406(3) Uani 1 1 d . . . . .
Si3 Si 0.30323(9) 0.45411(6) 0.52541(6) 0.0412(3) Uani 1 1 d . . . . .
Si4 Si 0.41237(10) 0.42412(6) 0.57824(6) 0.0448(4) Uani 1 1 d . . . . .
Si5 Si 0.52136(10) 0.38416(6) 0.53551(7) 0.0458(4) Uani 1 1 d . . . . .
Si6 Si 0.65564(10) 0.42694(6) 0.54751(7) 0.0437(4) Uani 1 1 d . . . . .
Si7 Si 0.69271(9) 0.45717(6) 0.47380(6) 0.0435(4) Uani 1 1 d . . . . .
Si8 Si 0.58759(10) 0.43034(6) 0.41754(6) 0.0441(4) Uani 1 1 d . . . . .
Si9 Si 0.52068(10) 0.50402(7) 0.38727(6) 0.0450(4) Uani 1 1 d . . . . .
Si10 Si 0.37019(10) 0.50264(6) 0.40544(6) 0.0433(4) Uani 1 1 d . . . . .
Si11 Si 0.44696(12) 0.30222(7) 0.43441(8) 0.0534(4) Uani 1 1 d . . . . .
Si12 Si 0.15702(10) 0.43098(7) 0.53406(7) 0.0475(4) Uani 1 1 d . . . . .
Si13 Si 0.36807(13) 0.36835(9) 0.63576(7) 0.0596(5) Uani 1 1 d . . . . .
Si14 Si 0.76062(11) 0.36791(7) 0.57054(8) 0.0563(5) Uani 1 1 d . . . . .
Si15 Si 0.65886(12) 0.38800(8) 0.35871(8) 0.0562(5) Uani 1 1 d . . . . .
Si16 Si 0.28658(12) 0.49499(8) 0.33699(7) 0.0544(4) Uani 1 1 d . . . . .
N1 N 0.000000 0.6849(4) 0.750000 0.092(4) Uani 1 2 d S T P . .
C1 C 0.0019(7) 0.6534(4) 0.7074(4) 0.091(3) Uani 1 1 d . . . . .
H1A H 0.053236 0.630869 0.710911 0.109 Uiso 1 1 calc R U . . .
H1B H -0.050682 0.631721 0.707423 0.109 Uiso 1 1 calc R U . . .
C2 C 0.0054(9) 0.6758(4) 0.6616(4) 0.094(3) Uani 1 1 d . . . . .
H2A H 0.057760 0.697619 0.660917 0.113 Uiso 1 1 calc R U . . .
H2B H -0.046545 0.697579 0.657048 0.113 Uiso 1 1 calc R U . . .
C3 C 0.0085(7) 0.6411(4) 0.6226(4) 0.086(3) Uani 1 1 d . . . . .
H3A H -0.042751 0.618413 0.623352 0.103 Uiso 1 1 calc R U . . .
H3B H 0.061883 0.620245 0.625896 0.103 Uiso 1 1 calc R U . . .
C4 C 0.0085(6) 0.6679(3) 0.5758(3) 0.0662(19) Uani 1 1 d . . . . .
H4A H 0.005456 0.642871 0.550985 0.099 Uiso 1 1 calc R U . . .
H4B H 0.062309 0.687576 0.573406 0.099 Uiso 1 1 calc R U . . .
H4C H -0.042322 0.690241 0.573026 0.099 Uiso 1 1 calc R U . . .
C5 C 0.0801(6) 0.7196(4) 0.7526(4) 0.086(3) Uani 1 1 d D . . . .
H5A H 0.079161 0.742203 0.725460 0.103 Uiso 1 1 calc R U . . .
H5B H 0.078129 0.740557 0.780679 0.103 Uiso 1 1 calc R U . . .
C6 C 0.1643(6) 0.6888(5) 0.7535(4) 0.102(4) Uani 1 1 d D . . . .
H6AA H 0.163002 0.663103 0.728884 0.123 Uiso 0.4 1 calc R U P A 1
H6AB H 0.173700 0.672023 0.783742 0.123 Uiso 0.4 1 calc R U P A 1
H6BC H 0.156025 0.658765 0.773038 0.123 Uiso 0.6 1 calc R U P B 2
H6BD H 0.175655 0.677105 0.721892 0.123 Uiso 0.6 1 calc R U P B 2
C7A C 0.2365(17) 0.7286(9) 0.7453(11) 0.110(10) Uani 0.4 1 d D U P C 1
H7AA H 0.291726 0.711428 0.754505 0.132 Uiso 0.4 1 calc R U P C 1
H7AB H 0.237647 0.731853 0.711322 0.132 Uiso 0.4 1 calc R U P C 1
C8 C 0.249(3) 0.7827(10) 0.7630(12) 0.118(11) Uani 0.4 1 d D U P C 1
H8A H 0.200971 0.803760 0.751076 0.178 Uiso 0.4 1 calc R U P C 1
H8B H 0.304835 0.795913 0.752463 0.178 Uiso 0.4 1 calc R U P C 1
H8C H 0.249383 0.782754 0.796808 0.178 Uiso 0.4 1 calc R U P C 1
C7B C 0.2434(11) 0.7175(8) 0.7718(6) 0.109(6) Uani 0.6 1 d D U P C 2
H7BA H 0.296472 0.696328 0.770492 0.131 Uiso 0.6 1 calc R U P C 2
H7BB H 0.235134 0.727591 0.804212 0.131 Uiso 0.6 1 calc R U P C 2
C8B C 0.2528(18) 0.7640(9) 0.7413(9) 0.133(9) Uani 0.6 1 d D U P C 2
H8BA H 0.262577 0.753488 0.709449 0.200 Uiso 0.6 1 calc R U P C 2
H8BB H 0.302683 0.784087 0.752612 0.200 Uiso 0.6 1 calc R U P C 2
H8BC H 0.199254 0.784151 0.742202 0.200 Uiso 0.6 1 calc R U P C 2

loop_
_atom_site_aniso_label
_atom_site_aniso_U_11
_atom_site_aniso_U_22
_atom_site_aniso_U_33
_atom_site_aniso_U_23
_atom_site_aniso_U_13
_atom_site_aniso_U_12
Br2 0.0256(2) 0.0466(3) 0.0804(4) -0.0140(3) -0.0039(2) -0.0060(2)
Br5 0.0406(3) 0.0396(3) 0.1226(7) 0.0166(4) -0.0198(4) -0.0056(3)
Br7 0.0234(2) 0.0564(4) 0.1017(5) -0.0251(3) 0.0000(3) 0.0016(2)
Br9 0.0424(3) 0.0750(5) 0.0655(4) -0.0008(3) -0.0009(3) -0.0127(3)
Br11 0.0438(4) 0.0658(5) 0.1079(6) -0.0317(4) 0.0043(4) -0.0085(3)
Br12 0.0351(3) 0.0447(3) 0.1143(6) 0.0007(3) 0.0008(3) -0.0088(2)
Br13 0.0377(3) 0.0422(4) 0.1719(10) -0.0134(4) 0.0007(4) 0.0064(3)
Br21 0.0282(3) 0.0497(3) 0.0811(4) -0.0121(3) -0.0048(3) 0.0043(2)
Br22 0.0371(3) 0.0478(3) 0.0910(5) 0.0011(3) -0.0021(3) -0.0128(3)
Br23 0.0351(3) 0.0820(5) 0.0805(5) -0.0207(4) 0.0067(3) -0.0157(3)
Br31 0.0592(5) 0.1107(8) 0.0821(5) -0.0115(5) 0.0113(4) -0.0283(5)
Br32 0.0511(4) 0.0585(4) 0.0953(5) 0.0171(4) -0.0131(4) -0.0246(3)
Br33 0.0678(5) 0.0786(6) 0.1003(6) 0.0321(5) -0.0360(4) -0.0295(4)
Br41 0.0518(4) 0.0425(4) 0.1527(9) -0.0248(4) -0.0265(5) 0.0066(3)
Br42 0.0605(5) 0.0682(5) 0.1372(8) 0.0333(5) -0.0350(5) -0.0077(4)
Br43 0.0293(3) 0.0571(4) 0.1244(7) -0.0103(4) -0.0192(3) 0.0014(3)
Br51 0.0442(4) 0.0609(4) 0.1068(6) -0.0280(4) -0.0005(4) 0.0085(3)
Br52 0.0361(3) 0.0831(5) 0.0885(5) -0.0191(4) 0.0097(3) -0.0136(3)
Br53 0.0485(4) 0.0782(5) 0.0810(5) -0.0214(4) -0.0036(3) -0.0164(3)
Br61 0.0552(4) 0.0862(6) 0.0806(5) -0.0259(4) 0.0042(4) -0.0140(4)
Br62 0.0594(5) 0.0964(7) 0.0930(6) 0.0323(5) -0.0194(4) -0.0128(4)
Br63 0.0311(3) 0.0756(5) 0.0961(5) 0.0038(4) -0.0141(3) -0.0021(3)
Cl1 0.0211(7) 0.0342(9) 0.0658(11) -0.0032(8) -0.0036(7) -0.0023(6)
Si1 0.0211(6) 0.0324(7) 0.0768(11) -0.0067(7) -0.0028(6) -0.0011(5)
Si2 0.0202(6) 0.0339(7) 0.0674(10) -0.0049(6) -0.0043(6) -0.0014(5)
Si3 0.0199(6) 0.0362(8) 0.0672(10) -0.0036(7) -0.0018(6) -0.0035(5)
Si4 0.0247(7) 0.0406(8) 0.0687(10) 0.0029(7) -0.0039(6) -0.0063(6)
Si5 0.0246(7) 0.0333(8) 0.0791(11) 0.0014(7) -0.0072(7) -0.0029(5)
Si6 0.0221(6) 0.0339(8) 0.0747(11) -0.0010(7) -0.0078(6) -0.0003(5)
Si7 0.0190(6) 0.0377(8) 0.0734(11) -0.0083(7) -0.0023(6) -0.0017(5)
Si8 0.0209(6) 0.0418(8) 0.0697(10) -0.0096(7) -0.0001(6) -0.0025(6)
Si9 0.0252(7) 0.0472(9) 0.0624(10) -0.0024(7) -0.0025(6) -0.0061(6)
Si10 0.0231(6) 0.0396(8) 0.0667(10) -0.0020(7) -0.0068(6) -0.0029(6)
Si11 0.0361(8) 0.0313(8) 0.0928(14) -0.0135(8) -0.0010(8) 0.0012(6)
Si12 0.0213(6) 0.0473(9) 0.0738(11) -0.0087(8) 0.0020(7) -0.0088(6)
Si13 0.0408(9) 0.0639(12) 0.0735(12) 0.0133(9) -0.0096(8) -0.0201(9)
Si14 0.0273(7) 0.0371(8) 0.1032(15) 0.0043(9) -0.0184(8) 0.0023(6)
Si15 0.0302(8) 0.0605(11) 0.0780(12) -0.0227(9) 0.0039(8) -0.0054(7)
Si16 0.0332(8) 0.0621(12) 0.0672(11) 0.0013(9) -0.0111(7) -0.0050(8)
N1 0.084(8) 0.065(7) 0.125(10) 0.000 -0.026(7) 0.000
C1 0.081(7) 0.090(7) 0.100(7) -0.014(6) -0.021(5) -0.003(5)
C2 0.125(10) 0.069(6) 0.088(6) -0.002(5) -0.006(6) -0.014(6)
C3 0.060(5) 0.076(6) 0.120(8) -0.002(5) -0.017(5) -0.012(4)
C4 0.060(4) 0.056(4) 0.081(5) -0.005(4) -0.011(4) -0.001(3)
C5 0.068(6) 0.080(6) 0.110(7) -0.016(5) -0.009(5) 0.013(5)
C6 0.094(8) 0.130(10) 0.083(6) -0.008(6) 0.003(5) 0.049(7)
C7A 0.133(19) 0.097(16) 0.097(15) 0.017(13) -0.022(14) 0.017(15)
C8 0.120(14) 0.127(14) 0.108(13) -0.001(9) 0.006(9) 0.009(9)
C7B 0.066(9) 0.174(17) 0.087(11) -0.009(11) -0.005(8) 0.002(11)
C8B 0.138(12) 0.130(12) 0.131(12) -0.016(9) 0.001(9) -0.017(9)

loop_
_atom_type_symbol
_atom_type_description
_atom_type_scat_dispersion_real
_atom_type_scat_dispersion_imag
_atom_type_scat_source
C C 0.0013 0.0009 'International Tables Vol C Tables 4.2.6.8 and 6.1.1.4'
H H 0.0000 0.0000 'International Tables Vol C Tables 4.2.6.8 and 6.1.1.4'
N N 0.0030 0.0020 'International Tables Vol C Tables 4.2.6.8 and 6.1.1.4'
Si Si 0.0532 0.0436 'International Tables Vol C Tables 4.2.6.8 and 6.1.1.4'
Cl Cl 0.1009 0.0992 'International Tables Vol C Tables 4.2.6.8 and 6.1.1.4'
Br Br 0.1872 1.6557 'International Tables Vol C Tables 4.2.6.8 and 6.1.1.4'

loop_
_geom_angle_atom_site_label_1
_geom_angle_atom_site_label_2
_geom_angle_atom_site_label_3
_geom_angle
_geom_angle_site_symmetry_1
_geom_angle_site_symmetry_3
_geom_angle_publ_flag
Si5 Cl1 Si5 180.0 5_666 . ?
Si5 Cl1 Si7 109.78(4) 5_666 . ?
Si5 Cl1 Si7 70.21(4) . . ?
Si5 Cl1 Si7 70.22(4) 5_666 5_666 ?
Si5 Cl1 Si7 109.78(4) . 5_666 ?
Si7 Cl1 Si7 180.0 . 5_666 ?
Si5 Cl1 Si2 70.49(4) 5_666 5_666 ?
Si5 Cl1 Si2 109.51(4) . 5_666 ?
Si7 Cl1 Si2 70.33(4) . 5_666 ?
Si7 Cl1 Si2 109.67(4) 5_666 5_666 ?
Si5 Cl1 Si2 109.51(4) 5_666 . ?
Si5 Cl1 Si2 70.49(4) . . ?
Si7 Cl1 Si2 109.67(4) . . ?
Si7 Cl1 Si2 70.33(4) 5_666 . ?
Si2 Cl1 Si2 180.0 5_666 . ?
Si5 Cl1 Si9 109.39(5) 5_666 5_666 ?
Si5 Cl1 Si9 70.61(5) . 5_666 ?
Si7 Cl1 Si9 109.46(4) . 5_666 ?
Si7 Cl1 Si9 70.54(4) 5_666 5_666 ?
Si2 Cl1 Si9 70.99(4) 5_666 5_666 ?
Si2 Cl1 Si9 109.01(4) . 5_666 ?
Si5 Cl1 Si9 70.61(5) 5_666 . ?
Si5 Cl1 Si9 109.39(5) . . ?
Si7 Cl1 Si9 70.54(4) . . ?
Si7 Cl1 Si9 109.46(4) 5_666 . ?
Si2 Cl1 Si9 109.01(4) 5_666 . ?
Si2 Cl1 Si9 70.99(4) . . ?
Si9 Cl1 Si9 180.0 5_666 . ?
Si5 Cl1 Si10 70.70(4) 5_666 . ?
Si5 Cl1 Si10 109.30(4) . . ?
Si7 Cl1 Si10 109.49(4) . . ?
Si7 Cl1 Si10 70.51(4) 5_666 . ?
Si2 Cl1 Si10 138.14(4) 5_666 . ?
Si2 Cl1 Si10 41.86(4) . . ?
Si9 Cl1 Si10 138.05(4) 5_666 . ?
Si9 Cl1 Si10 41.95(4) . . ?
Si5 Cl1 Si10 109.30(4) 5_666 5_666 ?
Si5 Cl1 Si10 70.70(4) . 5_666 ?
Si7 Cl1 Si10 70.51(4) . 5_666 ?
Si7 Cl1 Si10 109.49(4) 5_666 5_666 ?
Si2 Cl1 Si10 41.86(4) 5_666 5_666 ?
Si2 Cl1 Si10 138.14(4) . 5_666 ?
Si9 Cl1 Si10 41.95(4) 5_666 5_666 ?
Si9 Cl1 Si10 138.05(4) . 5_666 ?
Si10 Cl1 Si10 180.00(6) . 5_666 ?
Si5 Cl1 Si6 138.07(4) 5_666 . ?
Si5 Cl1 Si6 41.93(4) . . ?
Si7 Cl1 Si6 42.01(5) . . ?
Si7 Cl1 Si6 137.99(5) 5_666 . ?
Si2 Cl1 Si6 70.13(4) 5_666 . ?
Si2 Cl1 Si6 109.87(4) . . ?
Si9 Cl1 Si6 70.12(4) 5_666 . ?
Si9 Cl1 Si6 109.88(4) . . ?
Si10 Cl1 Si6 138.60(4) . . ?
Si10 Cl1 Si6 41.40(4) 5_666 . ?
Si5 Cl1 Si6 41.93(4) 5_666 5_666 ?
Si5 Cl1 Si6 138.07(4) . 5_666 ?
Si7 Cl1 Si6 137.99(5) . 5_666 ?
Si7 Cl1 Si6 42.01(5) 5_666 5_666 ?
Si2 Cl1 Si6 109.87(4) 5_666 5_666 ?
Si2 Cl1 Si6 70.13(4) . 5_666 ?
Si9 Cl1 Si6 109.88(4) 5_666 5_666 ?
Si9 Cl1 Si6 70.12(4) . 5_666 ?
Si10 Cl1 Si6 41.40(4) . 5_666 ?
Si10 Cl1 Si6 138.60(4) 5_666 5_666 ?
Si6 Cl1 Si6 180.0 . 5_666 ?
Si5 Cl1 Si8 109.71(5) 5_666 . ?
Si5 Cl1 Si8 70.29(5) . . ?
Si7 Cl1 Si8 41.94(4) . . ?
Si7 Cl1 Si8 138.06(4) 5_666 . ?
Si2 Cl1 Si8 109.33(4) 5_666 . ?
Si2 Cl1 Si8 70.67(4) . . ?
Si9 Cl1 Si8 138.17(4) 5_666 . ?
Si9 Cl1 Si8 41.83(4) . . ?
Si10 Cl1 Si8 70.37(4) . . ?
Si10 Cl1 Si8 109.63(4) 5_666 . ?
Si6 Cl1 Si8 71.09(4) . . ?
Si6 Cl1 Si8 108.91(4) 5_666 . ?
Si5 Cl1 Si8 70.29(5) 5_666 5_666 ?
Si5 Cl1 Si8 109.71(5) . 5_666 ?
Si7 Cl1 Si8 138.06(4) . 5_666 ?
Si7 Cl1 Si8 41.94(4) 5_666 5_666 ?
Si2 Cl1 Si8 70.67(4) 5_666 5_666 ?
Si2 Cl1 Si8 109.33(4) . 5_666 ?
Si9 Cl1 Si8 41.83(4) 5_666 5_666 ?
Si9 Cl1 Si8 138.17(4) . 5_666 ?
Si10 Cl1 Si8 109.63(4) . 5_666 ?
Si10 Cl1 Si8 70.37(4) 5_666 5_666 ?
Si6 Cl1 Si8 108.91(4) . 5_666 ?
Si6 Cl1 Si8 71.09(4) 5_666 5_666 ?
Si8 Cl1 Si8 180.00(5) . 5_666 ?
Si5 Cl1 Si1 42.03(5) 5_666 5_666 ?
Si5 Cl1 Si1 137.97(5) . 5_666 ?
Si7 Cl1 Si1 109.66(4) . 5_666 ?
Si7 Cl1 Si1 70.34(4) 5_666 5_666 ?
Si2 Cl1 Si1 41.93(4) 5_666 5_666 ?
Si2 Cl1 Si1 138.07(4) . 5_666 ?
Si9 Cl1 Si1 70.28(5) 5_666 5_666 ?
Si9 Cl1 Si1 109.72(5) . 5_666 ?
Si10 Cl1 Si1 109.85(4) . 5_666 ?
Si10 Cl1 Si1 70.16(4) 5_666 5_666 ?
Si6 Cl1 Si1 108.85(4) . 5_666 ?
Si6 Cl1 Si1 71.15(4) 5_666 5_666 ?
Si8 Cl1 Si1 138.61(4) . 5_666 ?
Si8 Cl1 Si1 41.39(4) 5_666 5_666 ?
Si5 Cl1 Si1 137.97(5) 5_666 . ?
Si5 Cl1 Si1 42.03(5) . . ?
Si7 Cl1 Si1 70.34(4) . . ?
Si7 Cl1 Si1 109.66(4) 5_666 . ?
Si2 Cl1 Si1 138.07(4) 5_666 . ?
Si2 Cl1 Si1 41.93(4) . . ?
Si9 Cl1 Si1 109.72(5) 5_666 . ?
Si9 Cl1 Si1 70.28(4) . . ?
Si10 Cl1 Si1 70.15(4) . . ?
Si10 Cl1 Si1 109.84(4) 5_666 . ?
Si6 Cl1 Si1 71.15(4) . . ?
Si6 Cl1 Si1 108.85(4) 5_666 . ?
Si8 Cl1 Si1 41.39(4) . . ?
Si8 Cl1 Si1 138.61(4) 5_666 . ?
Si1 Cl1 Si1 180.0 5_666 . ?
Si5 Cl1 Si4 41.78(4) 5_666 5_666 ?
Si5 Cl1 Si4 138.22(4) . 5_666 ?
Si7 Cl1 Si4 70.82(4) . 5_666 ?
Si7 Cl1 Si4 109.18(4) 5_666 5_666 ?
Si2 Cl1 Si4 70.09(4) 5_666 5_666 ?
Si2 Cl1 Si4 109.90(4) . 5_666 ?
Si9 Cl1 Si4 138.10(4) 5_666 5_666 ?
Si9 Cl1 Si4 41.90(4) . 5_666 ?
Si10 Cl1 Si4 70.74(4) . 5_666 ?
Si10 Cl1 Si4 109.26(4) 5_666 5_666 ?
Si6 Cl1 Si4 109.69(4) . 5_666 ?
Si6 Cl1 Si4 70.31(4) 5_666 5_666 ?
Si8 Cl1 Si4 70.88(4) . 5_666 ?
Si8 Cl1 Si4 109.12(4) 5_666 5_666 ?
Si1 Cl1 Si4 70.61(4) 5_666 5_666 ?
Si1 Cl1 Si4 109.39(4) . 5_666 ?
Si5 Cl1 Si4 138.22(4) 5_666 . ?
Si5 Cl1 Si4 41.78(4) . . ?
Si7 Cl1 Si4 109.18(4) . . ?
Si7 Cl1 Si4 70.82(4) 5_666 . ?
Si2 Cl1 Si4 109.91(4) 5_666 . ?
Si2 Cl1 Si4 70.09(4) . . ?
Si9 Cl1 Si4 41.90(4) 5_666 . ?
Si9 Cl1 Si4 138.10(4) . . ?
Si10 Cl1 Si4 109.26(4) . . ?
Si10 Cl1 Si4 70.74(4) 5_666 . ?
Si6 Cl1 Si4 70.31(4) . . ?
Si6 Cl1 Si4 109.69(4) 5_666 . ?
Si8 Cl1 Si4 109.12(4) . . ?
Si8 Cl1 Si4 70.88(4) 5_666 . ?
Si1 Cl1 Si4 109.39(4) 5_666 . ?
Si1 Cl1 Si4 70.61(4) . . ?
Si4 Cl1 Si4 180.00(5) 5_666 . ?
Si5 Cl1 Si3 70.59(4) 5_666 5_666 ?
Si5 Cl1 Si3 109.40(4) . 5_666 ?
Si7 Cl1 Si3 41.83(4) . 5_666 ?
Si7 Cl1 Si3 138.17(4) 5_666 5_666 ?
Si2 Cl1 Si3 41.95(4) 5_666 5_666 ?
Si2 Cl1 Si3 138.05(4) . 5_666 ?
Si9 Cl1 Si3 110.10(4) 5_666 5_666 ?
Si9 Cl1 Si3 69.89(4) . 5_666 ?
Si10 Cl1 Si3 109.09(4) . 5_666 ?
Si10 Cl1 Si3 70.92(4) 5_666 5_666 ?
Si6 Cl1 Si3 70.74(4) . 5_666 ?
Si6 Cl1 Si3 109.26(4) 5_666 5_666 ?
Si8 Cl1 Si3 70.31(4) . 5_666 ?
Si8 Cl1 Si3 109.69(4) 5_666 5_666 ?
Si1 Cl1 Si3 71.00(4) 5_666 5_666 ?
Si1 Cl1 Si3 109.00(4) . 5_666 ?
Si4 Cl1 Si3 41.44(4) 5_666 5_666 ?
Si4 Cl1 Si3 138.56(4) . 5_666 ?
Si5 Cl1 Si3 109.41(4) 5_666 . ?
Si5 Cl1 Si3 70.59(4) . . ?
Si7 Cl1 Si3 138.17(4) . . ?
Si7 Cl1 Si3 41.83(4) 5_666 . ?
Si2 Cl1 Si3 138.05(4) 5_666 . ?
Si2 Cl1 Si3 41.95(4) . . ?
Si9 Cl1 Si3 69.90(4) 5_666 . ?
Si9 Cl1 Si3 110.11(4) . . ?
Si10 Cl1 Si3 70.92(4) . . ?
Si10 Cl1 Si3 109.08(4) 5_666 . ?
Si6 Cl1 Si3 109.26(4) . . ?
Si6 Cl1 Si3 70.74(4) 5_666 . ?
Si8 Cl1 Si3 109.69(4) . . ?
Si8 Cl1 Si3 70.31(4) 5_666 . ?
Si1 Cl1 Si3 109.00(4) 5_666 . ?
Si1 Cl1 Si3 71.00(4) . . ?
Si4 Cl1 Si3 138.56(4) 5_666 . ?
Si4 Cl1 Si3 41.44(4) . . ?
Si3 Cl1 Si3 180.0 5_666 . ?
Si11 Si1 Si8 120.40(10) . . ?
Si11 Si1 Si2 106.87(8) . . ?
Si8 Si1 Si2 108.04(9) . . ?
Si11 Si1 Si5 108.00(10) . . ?
Si8 Si1 Si5 107.00(8) . . ?
Si2 Si1 Si5 105.65(9) . . ?
Si11 Si1 Cl1 170.31(9) . . ?
Si8 Si1 Cl1 69.28(5) . . ?
Si2 Si1 Cl1 67.59(5) . . ?
Si5 Si1 Cl1 67.30(6) . . ?
Br2 Si2 Si10 108.99(8) . . ?
Br2 Si2 Si1 109.81(8) . . ?
Si10 Si2 Si1 108.41(8) . . ?
Br2 Si2 Si3 109.59(7) . . ?
Si10 Si2 Si3 109.98(9) . . ?
Si1 Si2 Si3 110.04(9) . . ?
Br2 Si2 Cl1 179.45(8) . . ?
Si10 Si2 Cl1 70.46(5) . . ?
Si1 Si2 Cl1 70.48(5) . . ?
Si3 Si2 Cl1 70.66(5) . . ?
Si12 Si3 Si7 106.68(8) . 5_666 ?
Si12 Si3 Si4 119.88(10) . . ?
Si7 Si3 Si4 108.23(8) 5_666 . ?
Si12 Si3 Si2 109.00(8) . . ?
Si7 Si3 Si2 105.49(9) 5_666 . ?
Si4 Si3 Si2 106.70(8) . . ?
Si12 Si3 Cl1 170.75(9) . . ?
Si7 Si3 Cl1 67.28(5) 5_666 . ?
Si4 Si3 Cl1 69.27(5) . . ?
Si2 Si3 Cl1 67.39(5) . . ?
Si13 Si4 Si5 108.12(10) . . ?
Si13 Si4 Si3 117.40(9) . . ?
Si5 Si4 Si3 107.86(9) . . ?
Si13 Si4 Si9 109.86(10) . 5_666 ?
Si5 Si4 Si9 106.41(8) . 5_666 ?
Si3 Si4 Si9 106.67(9) . 5_666 ?
Si13 Si4 Cl1 173.17(8) . . ?
Si5 Si4 Cl1 67.23(6) . . ?
Si3 Si4 Cl1 69.29(6) . . ?
Si9 Si4 Cl1 67.89(6) 5_666 . ?
Br5 Si5 Si4 108.18(9) . . ?
Br5 Si5 Si6 109.10(8) . . ?
Si4 Si5 Si6 109.20(9) . . ?
Br5 Si5 Si1 110.35(8) . . ?
Si4 Si5 Si1 109.63(8) . . ?
Si6 Si5 Si1 110.33(9) . . ?
Br5 Si5 Cl1 178.91(9) . . ?
Si4 Si5 Cl1 70.98(6) . . ?
Si6 Si5 Cl1 70.69(6) . . ?
Si1 Si5 Cl1 70.67(6) . . ?
Si14 Si6 Si10 119.74(10) . 5_666 ?
Si14 Si6 Si5 107.73(9) . . ?
Si10 Si6 Si5 107.97(9) 5_666 . ?
Si14 Si6 Si7 107.86(10) . . ?
Si10 Si6 Si7 107.50(9) 5_666 . ?
Si5 Si6 Si7 105.13(9) . . ?
Si14 Si6 Cl1 170.98(9) . . ?
Si10 Si6 Cl1 69.28(5) 5_666 . ?
Si5 Si6 Cl1 67.38(5) . . ?
Si7 Si6 Cl1 67.43(5) . . ?
Br7 Si7 Si3 109.99(7) . 5_666 ?
Br7 Si7 Si8 108.90(8) . . ?
Si3 Si7 Si8 109.00(9) 5_666 . ?
Br7 Si7 Si6 109.06(8) . . ?
Si3 Si7 Si6 109.75(9) 5_666 . ?
Si8 Si7 Si6 110.13(8) . . ?
Br7 Si7 Cl1 179.12(7) . . ?
Si3 Si7 Cl1 70.89(5) 5_666 . ?
Si8 Si7 Cl1 70.61(5) . . ?
Si6 Si7 Cl1 70.56(5) . . ?
Si15 Si8 Si1 116.31(9) . . ?
Si15 Si8 Si7 109.09(8) . . ?
Si1 Si8 Si7 107.34(10) . . ?
Si15 Si8 Si9 109.50(11) . . ?
Si1 Si8 Si9 107.75(8) . . ?
Si7 Si8 Si9 106.39(9) . . ?
Si15 Si8 Cl1 174.32(8) . . ?
Si1 Si8 Cl1 69.33(6) . . ?
Si7 Si8 Cl1 67.45(6) . . ?
Si9 Si8 Cl1 68.13(6) . . ?
Br9 Si9 Si8 108.96(9) . . ?
Br9 Si9 Si10 111.12(8) . . ?
Si8 Si9 Si10 108.36(9) . . ?
Br9 Si9 Si4 109.73(9) . 5_666 ?
Si8 Si9 Si4 109.59(9) . 5_666 ?
Si10 Si9 Si4 109.06(9) . 5_666 ?
Br9 Si9 Cl1 178.81(8) . . ?
Si8 Si9 Cl1 70.04(6) . . ?
Si10 Si9 Cl1 69.94(6) . . ?
Si4 Si9 Cl1 70.21(6) 5_666 . ?
Si16 Si10 Si6 117.63(9) . 5_666 ?
Si16 Si10 Si2 108.36(9) . . ?
Si6 Si10 Si2 107.17(10) 5_666 . ?
Si16 Si10 Si9 108.73(10) . . ?
Si6 Si10 Si9 107.21(8) 5_666 . ?
Si2 Si10 Si9 107.30(8) . . ?
Si16 Si10 Cl1 173.03(9) . . ?
Si6 Si10 Cl1 69.33(6) 5_666 . ?
Si2 Si10 Cl1 67.68(6) . . ?
Si9 Si10 Cl1 68.10(6) . . ?
Br13 Si11 Br11 107.09(9) . . ?
Br13 Si11 Br12 107.91(10) . . ?
Br11 Si11 Br12 106.90(8) . . ?
Br13 Si11 Si1 115.73(9) . . ?
Br11 Si11 Si1 115.60(10) . . ?
Br12 Si11 Si1 102.98(9) . . ?
Br22 Si12 Br23 106.85(8) . . ?
Br22 Si12 Br21 108.78(8) . . ?
Br23 Si12 Br21 107.62(8) . . ?
Br22 Si12 Si3 112.98(9) . . ?
Br23 Si12 Si3 114.15(8) . . ?
Br21 Si12 Si3 106.25(9) . . ?
Br31 Si13 Br32 106.39(8) . . ?
Br31 Si13 Br33 108.41(10) . . ?
Br32 Si13 Br33 107.15(10) . . ?
Br31 Si13 Si4 110.13(11) . . ?
Br32 Si13 Si4 115.42(11) . . ?
Br33 Si13 Si4 109.10(9) . . ?
Br42 Si14 Br43 106.63(9) . . ?
Br42 Si14 Br41 107.76(9) . . ?
Br43 Si14 Br41 108.11(10) . . ?
Br42 Si14 Si6 115.46(11) . . ?
Br43 Si14 Si6 114.80(9) . . ?
Br41 Si14 Si6 103.67(9) . . ?
Br53 Si15 Br52 108.05(10) . . ?
Br53 Si15 Br51 106.51(9) . . ?
Br52 Si15 Br51 107.45(8) . . ?
Br53 Si15 Si8 111.76(9) . . ?
Br52 Si15 Si8 109.60(9) . . ?
Br51 Si15 Si8 113.23(11) . . ?
Br62 Si16 Br61 107.50(10) . . ?
Br62 Si16 Br63 107.59(9) . . ?
Br61 Si16 Br63 107.87(9) . . ?
Br62 Si16 Si10 111.95(9) . . ?
Br61 Si16 Si10 108.67(9) . . ?
Br63 Si16 Si10 113.05(10) . . ?
C1 N1 C1 111.6(12) . 2_556 ?
C1 N1 C5 110.0(6) . . ?
C1 N1 C5 109.5(6) 2_556 . ?
C1 N1 C5 109.5(6) . 2_556 ?
C1 N1 C5 110.0(6) 2_556 2_556 ?
C5 N1 C5 106.0(10) . 2_556 ?
C2 C1 N1 121.7(10) . . ?
C2 C1 H1A 106.9 . . ?
N1 C1 H1A 106.9 . . ?
C2 C1 H1B 106.9 . . ?
N1 C1 H1B 106.9 . . ?
H1A C1 H1B 106.7 . . ?
C1 C2 C3 116.8(10) . . ?
C1 C2 H2A 108.1 . . ?
C3 C2 H2A 108.1 . . ?
C1 C2 H2B 108.1 . . ?
C3 C2 H2B 108.1 . . ?
H2A C2 H2B 107.3 . . ?
C2 C3 C4 113.2(9) . . ?
C2 C3 H3A 108.9 . . ?
C4 C3 H3A 108.9 . . ?
C2 C3 H3B 108.9 . . ?
C4 C3 H3B 108.9 . . ?
H3A C3 H3B 107.8 . . ?
C3 C4 H4A 109.5 . . ?
C3 C4 H4B 109.5 . . ?
H4A C4 H4B 109.5 . . ?
C3 C4 H4C 109.5 . . ?
H4A C4 H4C 109.5 . . ?
H4B C4 H4C 109.5 . . ?
C6 C5 N1 110.5(9) . . ?
C6 C5 H5A 109.6 . . ?
N1 C5 H5A 109.6 . . ?
C6 C5 H5B 109.6 . . ?
N1 C5 H5B 109.6 . . ?
H5A C5 H5B 108.1 . . ?
C7B C6 C5 113.6(11) . . ?
C5 C6 C7A 103.5(15) . . ?
C5 C6 H6AA 111.1 . . ?
C7A C6 H6AA 111.1 . . ?
C5 C6 H6AB 111.1 . . ?
C7A C6 H6AB 111.1 . . ?
H6AA C6 H6AB 109.0 . . ?
C7B C6 H6BC 108.8 . . ?
C5 C6 H6BC 108.8 . . ?
C7B C6 H6BD 108.8 . . ?
C5 C6 H6BD 108.8 . . ?
H6BC C6 H6BD 107.7 . . ?
C8 C7A C6 132(3) . . ?
C8 C7A H7AA 104.2 . . ?
C6 C7A H7AA 104.2 . . ?
C8 C7A H7AB 104.2 . . ?
C6 C7A H7AB 104.2 . . ?
H7AA C7A H7AB 105.6 . . ?
C7A C8 H8A 109.5 . . ?
C7A C8 H8B 109.5 . . ?
H8A C8 H8B 109.5 . . ?
C7A C8 H8C 109.5 . . ?
H8A C8 H8C 109.5 . . ?
H8B C8 H8C 109.5 . . ?
C6 C7B C8B 107.1(12) . . ?
C6 C7B H7BA 110.3 . . ?
C8B C7B H7BA 110.3 . . ?
C6 C7B H7BB 110.3 . . ?
C8B C7B H7BB 110.3 . . ?
H7BA C7B H7BB 108.5 . . ?
C7B C8B H8BA 109.5 . . ?
C7B C8B H8BB 109.5 . . ?
H8BA C8B H8BB 109.5 . . ?
C7B C8B H8BC 109.5 . . ?
H8BA C8B H8BC 109.5 . . ?
H8BB C8B H8BC 109.5 . . ?

loop_
_geom_bond_atom_site_label_1
_geom_bond_atom_site_label_2
_geom_bond_distance
_geom_bond_site_symmetry_2
_geom_bond_publ_flag
Br2 Si2 2.2365(16) . ?
Br5 Si5 2.2297(18) . ?
Br7 Si7 2.2270(16) . ?
Br9 Si9 2.235(2) . ?
Br11 Si11 2.214(2) . ?
Br12 Si11 2.231(2) . ?
Br13 Si11 2.1709(19) . ?
Br21 Si12 2.211(2) . ?
Br22 Si12 2.1815(19) . ?
Br23 Si12 2.207(2) . ?
Br31 Si13 2.194(3) . ?
Br32 Si13 2.208(2) . ?
Br33 Si13 2.213(2) . ?
Br41 Si14 2.222(2) . ?
Br42 Si14 2.189(3) . ?
Br43 Si14 2.1911(18) . ?
Br51 Si15 2.212(2) . ?
Br52 Si15 2.205(2) . ?
Br53 Si15 2.201(2) . ?
Br61 Si16 2.207(2) . ?
Br62 Si16 2.187(2) . ?
Br63 Si16 2.208(2) . ?
Cl1 Si5 3.2653(17) 5_666 ?
Cl1 Si5 3.2654(17) . ?
Cl1 Si7 3.2691(15) . ?
Cl1 Si7 3.2691(15) 5_666 ?
Cl1 Si2 3.2759(15) 5_666 ?
Cl1 Si2 3.2759(15) . ?
Cl1 Si9 3.2964(19) 5_666 ?
Cl1 Si9 3.2965(19) . ?
Cl1 Si10 3.3373(17) . ?
Cl1 Si10 3.3374(17) 5_666 ?
Cl1 Si6 3.3385(16) . ?
Cl1 Si6 3.3385(16) 5_666 ?
Cl1 Si8 3.3388(17) . ?
Cl1 Si8 3.3388(17) 5_666 ?
Cl1 Si1 3.3398(16) 5_666 ?
Cl1 Si1 3.3398(16) . ?
Cl1 Si4 3.3480(17) 5_666 ?
Cl1 Si4 3.3480(17) . ?
Cl1 Si3 3.3486(14) 5_666 ?
Cl1 Si3 3.3486(14) . ?
Si1 Si11 2.330(2) . ?
Si1 Si8 2.360(2) . ?
Si1 Si2 2.368(2) . ?
Si1 Si5 2.370(3) . ?
Si2 Si10 2.363(2) . ?
Si2 Si3 2.372(2) . ?
Si3 Si12 2.339(2) . ?
Si3 Si7 2.364(2) 5_666 ?
Si3 Si4 2.369(2) . ?
Si4 Si13 2.349(3) . ?
Si4 Si5 2.360(3) . ?
Si4 Si9 2.376(2) 5_666 ?
Si5 Si6 2.364(2) . ?
Si6 Si14 2.329(2) . ?
Si6 Si10 2.360(2) 5_666 ?
Si6 Si7 2.369(3) . ?
Si7 Si8 2.366(2) . ?
Si8 Si15 2.341(3) . ?
Si8 Si9 2.369(3) . ?
Si9 Si10 2.375(2) . ?
Si10 Si16 2.337(3) . ?
N1 C1 1.495(12) . ?
N1 C1 1.495(12) 2_556 ?
N1 C5 1.533(13) . ?
N1 C5 1.533(13) 2_556 ?
C1 C2 1.458(15) . ?
C1 H1A 0.9900 . ?
C1 H1B 0.9900 . ?
C2 C3 1.462(14) . ?
C2 H2A 0.9900 . ?
C2 H2B 0.9900 . ?
C3 C4 1.533(13) . ?
C3 H3A 0.9900 . ?
C3 H3B 0.9900 . ?
C4 H4A 0.9800 . ?
C4 H4B 0.9800 . ?
C4 H4C 0.9800 . ?
C5 C6 1.524(8) . ?
C5 H5A 0.9900 . ?
C5 H5B 0.9900 . ?
C6 C7B 1.512(9) . ?
C6 C7A 1.554(10) . ?
C6 H6AA 0.9900 . ?
C6 H6AB 0.9900 . ?
C6 H6BC 0.9900 . ?
C6 H6BD 0.9900 . ?
C7A C8 1.538(10) . ?
C7A H7AA 0.9900 . ?
C7A H7AB 0.9900 . ?
C8 H8A 0.9800 . ?
C8 H8B 0.9800 . ?
C8 H8C 0.9800 . ?
C7B C8B 1.531(10) . ?
C7B H7BA 0.9900 . ?
C7B H7BB 0.9900 . ?
C8B H8BA 0.9800 . ?
C8B H8BB 0.9800 . ?
C8B H8BC 0.9800 . ?

loop_
_geom_torsion_atom_site_label_1
_geom_torsion_atom_site_label_2
_geom_torsion_atom_site_label_3
_geom_torsion_atom_site_label_4
_geom_torsion
_geom_torsion_site_symmetry_1
_geom_torsion_site_symmetry_2
_geom_torsion_site_symmetry_3
_geom_torsion_site_symmetry_4
_geom_torsion_publ_flag
C1 N1 C1 C2 -179.0(13) 2_556 . . . ?
C5 N1 C1 C2 -57.2(12) . . . . ?
C5 N1 C1 C2 58.9(12) 2_556 . . . ?
N1 C1 C2 C3 179.1(9) . . . . ?
C1 C2 C3 C4 177.8(10) . . . . ?
C1 N1 C5 C6 -59.7(11) . . . . ?
C1 N1 C5 C6 63.3(11) 2_556 . . . ?
C5 N1 C5 C6 -178.0(11) 2_556 . . . ?
N1 C5 C6 C7B -160.6(10) . . . . ?
N1 C5 C6 C7A 168.1(14) . . . . ?
C5 C6 C7A C8 40(4) . . . . ?
C5 C6 C7B C8B -58(2) . . . . ?

loop_
_platon_squeeze_void_nr
_platon_squeeze_void_average_x
_platon_squeeze_void_average_y
_platon_squeeze_void_average_z
_platon_squeeze_void_volume
_platon_squeeze_void_count_electrons
_platon_squeeze_void_content
1 0.500 0.120 0.250 323 102 ' '
2 0.500 -0.120 0.750 323 102 ' '
3 0.000 0.380 0.750 323 102 ' '
4 0.000 0.620 0.250 323 102 ' '
